data_4517193
loop_
_publ_author_name
'Morris, David M.'
'Merola, Joseph S.'

_publ_section_title
;
 Octametallic Cluster of Cp*Ir(glycinato) Cations.
;
_journal_issue 26
_journal_name_full 'ACS omega'
_journal_page_first 22126
_journal_page_last 22132
_journal_paper_doi 10.1021/acsomega.9b03267
_journal_volume 4
_journal_year 2019
_chemical_formula_moiety 'C96 H152 Ir8 N8 O16, 8(F6 P)'
_chemical_formula_sum 'C96 H152 F48 Ir8 N8 O16 P8'
_chemical_formula_weight 4371.61
_space_group_crystal_system monoclinic
_space_group_IT_number 15
_space_group_name_Hall '-C 2yc'
_space_group_name_H-M_alt 'C 1 2/c 1'
_atom_sites_solution_hydrogens geom
_atom_sites_solution_primary direct
_audit_creation_date 2019-08-17
_audit_creation_method
;
Olex2 1.2
(compiled 2018.05.29 svn.r3508 for OlexSys, GUI svn.r5506)
;
_cell_angle_alpha 90
_cell_angle_beta 123.638(3)
_cell_angle_gamma 90
_cell_formula_units_Z 4
_cell_length_a 37.569(2)
_cell_length_b 12.7541(3)
_cell_length_c 36.915(2)
_cell_measurement_reflns_used 33581
_cell_measurement_temperature 100.0
_cell_measurement_theta_max 32.3992
_cell_measurement_theta_min 3.5863
_cell_volume 14726.3(13)
_computing_cell_refinement
;
CrysAlisPro, Oxford Diffraction Ltd.,
Version 1.171.34.44 (release 25-10-2010 CrysAlis171 .NET)
(compiled Oct 25 2010,18:11:34)
;
_computing_data_collection
;
CrysAlisPro, Oxford Diffraction Ltd.,
Version 1.171.34.44 (release 25-10-2010 CrysAlis171 .NET)
(compiled Oct 25 2010,18:11:34)
;
_computing_data_reduction
;
CrysAlisPro, Oxford Diffraction Ltd.,
Version 1.171.34.44 (release 25-10-2010 CrysAlis171 .NET)
(compiled Oct 25 2010,18:11:34)
;
_computing_molecular_graphics 'Olex2 (Dolomanov et al., 2009)'
_computing_publication_material 'Olex2 (Dolomanov et al., 2009)'
_computing_structure_refinement 'ShelXL (Sheldrick, 2015)'
_computing_structure_solution 'ShelXS-1997 (Sheldrick, 2008)'
_diffrn_ambient_temperature 100.0
_diffrn_detector_area_resol_mean 16.0122
_diffrn_measured_fraction_theta_full 0.997
_diffrn_measured_fraction_theta_max 0.950
_diffrn_measurement_details
;
#__ type_ start__ end____ width___ exp.time_
  1 omega  -32.00    1.00   1.0000   15.0000
omega____ theta____ kappa____ phi______ frames
    -       29.2190  128.0000  -78.0000 33

#__ type_ start__ end____ width___ exp.time_
  2 omega   57.00   82.00   1.0000   15.0000
omega____ theta____ kappa____ phi______ frames
    -       29.2190  178.0000   60.0000 25

#__ type_ start__ end____ width___ exp.time_
  3 omega    9.00   67.00   1.0000   15.0000
omega____ theta____ kappa____ phi______ frames
    -       29.2190 -103.0000  -70.0000 58

#__ type_ start__ end____ width___ exp.time_
  4 omega  -98.00   39.00   1.0000   15.0000
omega____ theta____ kappa____ phi______ frames
    -      -29.3753    0.0000   60.0000 137

#__ type_ start__ end____ width___ exp.time_
  5 omega  -71.00   22.00   1.0000   15.0000
omega____ theta____ kappa____ phi______ frames
    -      -29.3753  103.0000   31.0000 93

#__ type_ start__ end____ width___ exp.time_
  6 omega -100.00   -6.00   1.0000   15.0000
omega____ theta____ kappa____ phi______ frames
    -      -29.3753  -57.0000  -90.0000 94

#__ type_ start__ end____ width___ exp.time_
  7 omega  -61.00    4.00   1.0000   15.0000
omega____ theta____ kappa____ phi______ frames
    -      -29.3753  -77.0000  120.0000 65

#__ type_ start__ end____ width___ exp.time_
  8 omega  -57.00   -6.00   1.0000   15.0000
omega____ theta____ kappa____ phi______ frames
    -      -29.3753  -57.0000 -180.0000 51

#__ type_ start__ end____ width___ exp.time_
  9 omega  -62.00   43.00   1.0000   15.0000
omega____ theta____ kappa____ phi______ frames
    -      -29.3753   77.0000 -150.0000 105

#__ type_ start__ end____ width___ exp.time_
 10 omega  -49.00    0.00   1.0000   15.0000
omega____ theta____ kappa____ phi______ frames
    -      -29.3753  -38.0000    0.0000 49

#__ type_ start__ end____ width___ exp.time_
 11 omega  -97.00   -7.00   1.0000   15.0000
omega____ theta____ kappa____ phi______ frames
    -      -29.3753  -57.0000    0.0000 90

#__ type_ start__ end____ width___ exp.time_
 12 omega  -40.00   41.00   1.0000   15.0000
omega____ theta____ kappa____ phi______ frames
    -      -29.3753   57.0000  150.0000 81
;
_diffrn_measurement_device_type 'Xcalibur, Eos, Gemini ultra'
_diffrn_measurement_method '\w scans'
_diffrn_radiation_type MoK\a
_diffrn_radiation_wavelength 0.71073
_diffrn_reflns_av_R_equivalents 0.0675
_diffrn_reflns_av_unetI/netI 0.0564
_diffrn_reflns_Laue_measured_fraction_full 0.997
_diffrn_reflns_Laue_measured_fraction_max 0.950
_diffrn_reflns_limit_h_max 56
_diffrn_reflns_limit_h_min -56
_diffrn_reflns_limit_k_max 19
_diffrn_reflns_limit_k_min -18
_diffrn_reflns_limit_l_max 54
_diffrn_reflns_limit_l_min -55
_diffrn_reflns_number 148505
_diffrn_reflns_point_group_measured_fraction_full 0.997
_diffrn_reflns_point_group_measured_fraction_max 0.950
_diffrn_reflns_theta_full 27.500
_diffrn_reflns_theta_max 32.362
_diffrn_reflns_theta_min 3.604
_exptl_absorpt_coefficient_mu 7.400
_exptl_absorpt_correction_T_max 0.267
_exptl_absorpt_correction_T_min 0.154
_exptl_absorpt_correction_type gaussian
_exptl_absorpt_process_details
;
CrysAlisPro, Oxford Diffraction Ltd.,
Version 1.171.34.44 (release 25-10-2010 CrysAlis171 .NET)
(compiled Oct 25 2010,18:11:34)
Numerical absorption correction based on gaussian integration over
			a multifaceted crystal model
;
_exptl_crystal_colour 'clear light yellow'
_exptl_crystal_colour_lustre clear
_exptl_crystal_colour_modifier light
_exptl_crystal_colour_primary yellow
_exptl_crystal_density_diffrn 1.972
_exptl_crystal_description irregular
_exptl_crystal_F_000 8320
_exptl_crystal_preparation 'From Cp*Ir(gly)Cl and AgPF6'
_exptl_crystal_recrystallization_method 'From DCM and Hexanes'
_exptl_crystal_size_max 0.3289
_exptl_crystal_size_mid 0.261
_exptl_crystal_size_min 0.2339
_refine_diff_density_max 3.645
_refine_diff_density_min -2.438
_refine_diff_density_rms 0.227
_refine_ls_extinction_method none
_refine_ls_goodness_of_fit_ref 1.063
_refine_ls_hydrogen_treatment constr
_refine_ls_matrix_type full
_refine_ls_number_parameters 849
_refine_ls_number_reflns 25062
_refine_ls_number_restraints 0
_refine_ls_restrained_S_all 1.063
_refine_ls_R_factor_all 0.0816
_refine_ls_R_factor_gt 0.0534
_refine_ls_shift/su_max 0.005
_refine_ls_shift/su_mean 0.000
_refine_ls_structure_factor_coef Fsqd
_refine_ls_weighting_details 'w=1/[\s^2^(Fo^2^)+342.4212P] where P=(Fo^2^+2Fc^2^)/3'
_refine_ls_weighting_scheme calc
_refine_ls_wR_factor_gt 0.0879
_refine_ls_wR_factor_ref 0.0992
_reflns_Friedel_coverage 0.000
_reflns_number_gt 18366
_reflns_number_total 25062
_reflns_threshold_expression 'I > 2\s(I)'
_cod_data_source_file ao9b03267_si_002.cif
_cod_data_source_block dmmxi055a_abs_compound_6
_cod_depositor_comments 'Adding full bibliography for 4517188--4517193.cif.'
_cod_original_cell_volume 14726.5(13)
_cod_database_code 4517193
_shelx_shelxl_version_number 2018/3
_shelx_space_group_comment
;
The symmetry employed for this shelxl refinement is uniquely defined
by the following loop, which should always be used as a source of
symmetry information in preference to the above space-group names.
They are only intended as comments.
;
_olex2_refinement_description
;
1. Fixed Uiso
 At 1.2 times of:
  All C(H,H) groups, All N(H,H) groups
 At 1.5 times of:
  All C(H,H,H) groups
2.a Secondary CH2 refined with riding coordinates:
 N1(H1A,H1B), N2(H2A,H2B), N3(H3A,H3B), N4(H4A,H4B), C42(H42A,H42B), C44(H44A,
 H44B), C46(H46A,H46B), C48(H48A,H48B)
2.b Idealised Me refined as rotating group:
 C6(H6A,H6B,H6C), C7(H7A,H7B,H7C), C8(H8A,H8B,H8C), C9(H9A,H9B,H9C), C10(H10A,
 H10B,H10C), C16(H16A,H16B,H16C), C17(H17A,H17B,H17C), C18(H18A,H18B,H18C),
 C19(H19A,H19B,H19C), C20(H20A,H20B,H20C), C26(H26A,H26B,H26C), C27(H27A,H27B,
 H27C), C28(H28A,H28B,H28C), C29(H29A,H29B,H29C), C30(H30A,H30B,H30C), C36(H36A,
 H36B,H36C), C37(H37A,H37B,H37C), C38(H38A,H38B,H38C), C39(H39A,H39B,H39C),
 C40(H40A,H40B,H40C)
;
_olex2_submission_special_instructions 'No special instructions were received'

loop_
_space_group_symop_operation_xyz
'x, y, z'
'-x, y, -z+1/2'
'x+1/2, y+1/2, z'
'-x+1/2, y+1/2, -z+1/2'
'-x, -y, -z'
'x, -y, z-1/2'
'-x+1/2, -y+1/2, -z'
'x+1/2, -y+1/2, z-1/2'

loop_
_atom_site_label
_atom_site_type_symbol
_atom_site_fract_x
_atom_site_fract_y
_atom_site_fract_z
_atom_site_U_iso_or_equiv
_atom_site_adp_type
_atom_site_occupancy
_atom_site_site_symmetry_order
_atom_site_calc_flag
_atom_site_refinement_flags_posn
Ir1 Ir 0.50994(2) 0.36354(2) 0.62732(2) 0.02301(5) Uani 1 1 d .
Ir2 Ir 0.65617(2) 0.16407(2) 0.74228(2) 0.02535(6) Uani 1 1 d .
Ir3 Ir 0.65178(2) -0.13156(2) 0.84173(2) 0.02209(5) Uani 1 1 d .
Ir4 Ir 0.38313(2) 0.07719(2) 0.55383(2) 0.02574(6) Uani 1 1 d .
O1 O 0.45862(14) 0.2538(3) 0.60155(14) 0.0238(9) Uani 1 1 d .
O2 O 0.43368(15) 0.1161(3) 0.61813(14) 0.0254(9) Uani 1 1 d .
O3 O 0.54049(15) 0.2239(4) 0.62547(16) 0.0296(10) Uani 1 1 d .
O4 O 0.59908(15) 0.2409(3) 0.69242(15) 0.0256(9) Uani 1 1 d .
O5 O 0.61220(14) 0.1237(3) 0.75896(15) 0.0248(9) Uani 1 1 d .
O6 O 0.64648(14) -0.0199(3) 0.79655(14) 0.0228(9) Uani 1 1 d .
O7 O 0.67417(14) 0.0079(3) 0.88000(14) 0.0238(9) Uani 1 1 d .
O8 O 0.63509(15) -0.0030(3) 0.90829(15) 0.0274(10) Uani 1 1 d .
N1 N 0.51863(18) 0.2968(4) 0.68482(17) 0.0256(11) Uani 1 1 d .
H1A H 0.547062 0.289170 0.705366 0.031 Uiso 1 1 calc R
H1B H 0.507598 0.340759 0.695616 0.031 Uiso 1 1 calc R
N2 N 0.62237(19) 0.0423(4) 0.69517(19) 0.0316(13) Uani 1 1 d .
H2A H 0.641305 0.000910 0.693777 0.038 Uiso 1 1 calc R
H2B H 0.608118 0.001634 0.703403 0.038 Uiso 1 1 calc R
N3 N 0.58950(16) -0.0659(4) 0.81588(17) 0.0239(11) Uani 1 1 d .
H3A H 0.569263 -0.109537 0.795182 0.029 Uiso 1 1 calc R
H3B H 0.584871 -0.060152 0.837528 0.029 Uiso 1 1 calc R
N4 N 0.64800(19) 0.1959(4) 0.93312(19) 0.0306(12) Uani 1 1 d .
H4A H 0.628198 0.234040 0.909595 0.037 Uiso 1 1 calc R
H4B H 0.662162 0.240025 0.956326 0.037 Uiso 1 1 calc R
C1 C 0.5463(3) 0.5038(6) 0.6491(2) 0.0379(17) Uani 1 1 d .
C2 C 0.5056(3) 0.5219(5) 0.6419(2) 0.0327(15) Uani 1 1 d .
C3 C 0.4737(3) 0.5023(5) 0.5983(3) 0.0345(16) Uani 1 1 d .
C4 C 0.4934(2) 0.4719(5) 0.5756(2) 0.0326(15) Uani 1 1 d .
C5 C 0.5387(3) 0.4741(6) 0.6068(3) 0.0426(19) Uani 1 1 d .
C6 C 0.5893(3) 0.5200(8) 0.6896(3) 0.059(3) Uani 1 1 d .
H6A H 0.610057 0.474370 0.689195 0.088 Uiso 1 1 calc GR
H6B H 0.588296 0.503043 0.714890 0.088 Uiso 1 1 calc GR
H6C H 0.597866 0.593414 0.691324 0.088 Uiso 1 1 calc GR
C7 C 0.4982(3) 0.5549(5) 0.6764(3) 0.047(2) Uani 1 1 d .
H7A H 0.499018 0.631557 0.678453 0.070 Uiso 1 1 calc GR
H7B H 0.520641 0.525093 0.704452 0.070 Uiso 1 1 calc GR
H7C H 0.470246 0.529508 0.668709 0.070 Uiso 1 1 calc GR
C8 C 0.4263(3) 0.5097(6) 0.5768(3) 0.046(2) Uani 1 1 d .
H8A H 0.416778 0.581181 0.565938 0.068 Uiso 1 1 calc GR
H8B H 0.419183 0.492682 0.597958 0.068 Uiso 1 1 calc GR
H8C H 0.411966 0.460206 0.552463 0.068 Uiso 1 1 calc GR
C9 C 0.4725(3) 0.4538(7) 0.5278(3) 0.052(2) Uani 1 1 d .
H9A H 0.442324 0.435845 0.514521 0.078 Uiso 1 1 calc GR
H9B H 0.486924 0.396109 0.523452 0.078 Uiso 1 1 calc GR
H9C H 0.474509 0.517680 0.514328 0.078 Uiso 1 1 calc GR
C10 C 0.5728(3) 0.4499(8) 0.5987(3) 0.057(2) Uani 1 1 d .
H10A H 0.560303 0.410409 0.571448 0.085 Uiso 1 1 calc GR
H10B H 0.595305 0.407892 0.622788 0.085 Uiso 1 1 calc GR
H10C H 0.585058 0.515462 0.596451 0.085 Uiso 1 1 calc GR
C11 C 0.7112(2) 0.2045(5) 0.8063(2) 0.0302(14) Uani 1 1 d .
C12 C 0.6997(2) 0.2930(5) 0.7780(2) 0.0299(14) Uani 1 1 d .
C13 C 0.7024(2) 0.2600(6) 0.7417(3) 0.0375(17) Uani 1 1 d .
C14 C 0.7162(2) 0.1532(6) 0.7488(3) 0.0379(17) Uani 1 1 d .
C15 C 0.7206(2) 0.1183(6) 0.7884(3) 0.0372(17) Uani 1 1 d .
C16 C 0.7136(2) 0.2039(6) 0.8481(2) 0.0381(17) Uani 1 1 d .
H16A H 0.742904 0.219289 0.872290 0.057 Uiso 1 1 calc GR
H16B H 0.705143 0.134724 0.852438 0.057 Uiso 1 1 calc GR
H16C H 0.694204 0.257283 0.846935 0.057 Uiso 1 1 calc GR
C17 C 0.6904(3) 0.4011(6) 0.7862(3) 0.044(2) Uani 1 1 d .
H17A H 0.717099 0.441288 0.802437 0.066 Uiso 1 1 calc GR
H17B H 0.677688 0.397086 0.803265 0.066 Uiso 1 1 calc GR
H17C H 0.670463 0.435826 0.758415 0.066 Uiso 1 1 calc GR
C18 C 0.6946(3) 0.3279(8) 0.7054(3) 0.056(2) Uani 1 1 d .
H18A H 0.674166 0.383143 0.700405 0.084 Uiso 1 1 calc GR
H18B H 0.682780 0.285604 0.678985 0.084 Uiso 1 1 calc GR
H18C H 0.721533 0.359794 0.712840 0.084 Uiso 1 1 calc GR
C19 C 0.7260(3) 0.0898(8) 0.7212(3) 0.059(3) Uani 1 1 d .
H19A H 0.708721 0.115435 0.691172 0.088 Uiso 1 1 calc GR
H19B H 0.719174 0.015986 0.721972 0.088 Uiso 1 1 calc GR
H19C H 0.756369 0.096591 0.732423 0.088 Uiso 1 1 calc GR
C20 C 0.7364(3) 0.0130(6) 0.8094(3) 0.049(2) Uani 1 1 d .
H20A H 0.725992 -0.041051 0.786807 0.074 Uiso 1 1 calc GR
H20B H 0.725794 -0.001675 0.827857 0.074 Uiso 1 1 calc GR
H20C H 0.767732 0.012730 0.827170 0.074 Uiso 1 1 calc GR
C21 C 0.6905(2) -0.2444(5) 0.8921(2) 0.0347(16) Uani 1 1 d .
C22 C 0.7058(3) -0.2325(6) 0.8639(3) 0.049(2) Uani 1 1 d .
C23 C 0.6720(4) -0.2619(6) 0.8212(3) 0.057(3) Uani 1 1 d .
C24 C 0.6364(3) -0.2900(5) 0.8216(3) 0.046(2) Uani 1 1 d .
C25 C 0.6473(2) -0.2801(5) 0.8654(2) 0.0316(15) Uani 1 1 d .
C26 C 0.7152(3) -0.2248(7) 0.9398(3) 0.064(3) Uani 1 1 d .
H26A H 0.725889 -0.291447 0.955364 0.096 Uiso 1 1 calc GR
H26B H 0.696665 -0.191396 0.947334 0.096 Uiso 1 1 calc GR
H26C H 0.739378 -0.178463 0.947971 0.096 Uiso 1 1 calc GR
C27 C 0.7509(3) -0.2027(8) 0.8794(5) 0.097(5) Uani 1 1 d .
H27A H 0.761945 -0.152457 0.903370 0.146 Uiso 1 1 calc GR
H27B H 0.751100 -0.170683 0.855360 0.146 Uiso 1 1 calc GR
H27C H 0.768898 -0.265525 0.889440 0.146 Uiso 1 1 calc GR
C28 C 0.6738(6) -0.2607(8) 0.7811(4) 0.119(6) Uani 1 1 d .
H28A H 0.696583 -0.213307 0.785982 0.179 Uiso 1 1 calc GR
H28B H 0.646333 -0.236430 0.756004 0.179 Uiso 1 1 calc GR
H28C H 0.679635 -0.331667 0.775491 0.179 Uiso 1 1 calc GR
C29 C 0.5941(4) -0.3296(6) 0.7847(3) 0.100(5) Uani 1 1 d .
H29A H 0.594502 -0.406461 0.784395 0.150 Uiso 1 1 calc GR
H29B H 0.588729 -0.302870 0.757172 0.150 Uiso 1 1 calc GR
H29C H 0.571509 -0.305526 0.788277 0.150 Uiso 1 1 calc GR
C30 C 0.6199(3) -0.3076(7) 0.8819(4) 0.067(3) Uani 1 1 d .
H30A H 0.625081 -0.380771 0.891675 0.100 Uiso 1 1 calc GR
H30B H 0.589760 -0.298558 0.858463 0.100 Uiso 1 1 calc GR
H30C H 0.627056 -0.261628 0.906283 0.100 Uiso 1 1 calc GR
C31 C 0.3952(3) -0.0500(6) 0.5239(3) 0.0425(19) Uani 1 1 d .
C32 C 0.4200(3) 0.0376(6) 0.5272(2) 0.0341(16) Uani 1 1 d .
C33 C 0.3918(2) 0.1232(6) 0.5037(2) 0.0320(15) Uani 1 1 d .
C34 C 0.3490(3) 0.0866(7) 0.4848(2) 0.0425(18) Uani 1 1 d .
C35 C 0.3511(3) -0.0201(7) 0.4974(3) 0.043(2) Uani 1 1 d .
C36 C 0.4117(4) -0.1577(6) 0.5430(3) 0.068(3) Uani 1 1 d .
H36A H 0.393006 -0.189053 0.550829 0.101 Uiso 1 1 calc GR
H36B H 0.440762 -0.151799 0.569010 0.101 Uiso 1 1 calc GR
H36C H 0.411898 -0.202093 0.521444 0.101 Uiso 1 1 calc GR
C37 C 0.4678(3) 0.0401(8) 0.5515(2) 0.048(2) Uani 1 1 d .
H37A H 0.479992 -0.007567 0.576467 0.071 Uiso 1 1 calc GR
H37B H 0.477956 0.111531 0.561783 0.071 Uiso 1 1 calc GR
H37C H 0.476563 0.017852 0.532181 0.071 Uiso 1 1 calc GR
C38 C 0.4045(3) 0.2283(6) 0.4962(3) 0.047(2) Uani 1 1 d .
H38A H 0.403410 0.226625 0.469024 0.071 Uiso 1 1 calc GR
H38B H 0.433713 0.244852 0.520465 0.071 Uiso 1 1 calc GR
H38C H 0.384869 0.282042 0.494151 0.071 Uiso 1 1 calc GR
C39 C 0.3091(3) 0.1501(9) 0.4554(3) 0.064(3) Uani 1 1 d .
H39A H 0.301536 0.146107 0.425437 0.095 Uiso 1 1 calc GR
H39B H 0.314273 0.223434 0.465008 0.095 Uiso 1 1 calc GR
H39C H 0.285569 0.122149 0.456782 0.095 Uiso 1 1 calc GR
C40 C 0.3138(4) -0.0915(9) 0.4843(4) 0.082(4) Uani 1 1 d .
H40A H 0.309487 -0.139231 0.461331 0.123 Uiso 1 1 calc GR
H40B H 0.288003 -0.049373 0.473388 0.123 Uiso 1 1 calc GR
H40C H 0.319816 -0.132291 0.509545 0.123 Uiso 1 1 calc GR
C41 C 0.4608(2) 0.1878(5) 0.6285(2) 0.0248(13) Uani 1 1 d .
C42 C 0.4972(2) 0.1930(4) 0.6754(2) 0.0227(12) Uani 1 1 d .
H42A H 0.486394 0.182292 0.694186 0.027 Uiso 1 1 calc R
H42B H 0.518038 0.136647 0.681698 0.027 Uiso 1 1 calc R
C43 C 0.5757(2) 0.1920(5) 0.6568(2) 0.0254(13) Uani 1 1 d .
C44 C 0.5916(2) 0.0883(5) 0.6518(2) 0.0316(15) Uani 1 1 d .
H44A H 0.567157 0.039984 0.634635 0.038 Uiso 1 1 calc R
H44B H 0.605673 0.098392 0.635978 0.038 Uiso 1 1 calc R
C45 C 0.6171(2) 0.0470(5) 0.7829(2) 0.0232(12) Uani 1 1 d .
C46 C 0.5855(2) 0.0394(5) 0.7965(2) 0.0234(12) Uani 1 1 d .
H46A H 0.591667 0.094814 0.817983 0.028 Uiso 1 1 calc R
H46B H 0.556007 0.049684 0.770788 0.028 Uiso 1 1 calc R
C47 C 0.6615(2) 0.0436(5) 0.9029(2) 0.0229(12) Uani 1 1 d .
C48 C 0.6786(2) 0.1486(5) 0.9245(2) 0.0275(13) Uani 1 1 d .
H48A H 0.706782 0.139501 0.952224 0.033 Uiso 1 1 calc R
H48B H 0.682292 0.195199 0.905405 0.033 Uiso 1 1 calc R
P1 P 0.48667(6) 0.87819(13) 0.81618(6) 0.0265(3) Uani 1 1 d .
P2 P 0.79986(8) 0.04081(18) 1.00827(9) 0.0551(7) Uani 1 1 d .
P3 P 0.66221(10) 0.7755(2) 0.66401(9) 0.0576(7) Uani 1 1 d .
P4 P 0.58609(5) 0.35770(13) 0.80927(5) 0.0242(3) Uani 1 1 d .
F1 F 0.4922(2) 0.7981(4) 0.7873(2) 0.079(2) Uani 1 1 d .
F2 F 0.49912(13) 0.9711(3) 0.79580(14) 0.0338(9) Uani 1 1 d .
F3 F 0.48039(17) 0.9607(3) 0.84453(17) 0.0494(12) Uani 1 1 d .
F4 F 0.47408(16) 0.7864(3) 0.83631(15) 0.0439(11) Uani 1 1 d .
F5 F 0.43722(15) 0.8934(4) 0.77834(16) 0.0575(14) Uani 1 1 d .
F6 F 0.53546(16) 0.8662(5) 0.85401(18) 0.0701(18) Uani 1 1 d .
F7 F 0.77962(17) 0.1495(4) 1.0098(2) 0.086(2) Uani 1 1 d .
F8 F 0.8289(3) 0.0417(7) 1.0584(2) 0.121(3) Uani 1 1 d .
F9 F 0.8203(2) -0.0668(4) 1.0072(2) 0.0779(19) Uani 1 1 d .
F10 F 0.7617(2) -0.0163(5) 1.0045(3) 0.114(3) Uani 1 1 d .
F11 F 0.7720(2) 0.0452(6) 0.9567(2) 0.100(2) Uani 1 1 d .
F12 F 0.8361(2) 0.1034(5) 1.0078(3) 0.094(2) Uani 1 1 d .
F13 F 0.6463(3) 0.8914(6) 0.6487(3) 0.100(2) Uani 1 1 d .
F14 F 0.6970(2) 0.8199(7) 0.7115(2) 0.101(3) Uani 1 1 d .
F15 F 0.6782(3) 0.6635(6) 0.6817(3) 0.121(3) Uani 1 1 d .
F16 F 0.6278(3) 0.7347(7) 0.6169(2) 0.107(3) Uani 1 1 d .
F17 F 0.6955(2) 0.7872(7) 0.6513(3) 0.107(3) Uani 1 1 d .
F18 F 0.6282(2) 0.7683(7) 0.6768(2) 0.103(3) Uani 1 1 d .
F19 F 0.59897(14) 0.3618(4) 0.77454(13) 0.0399(10) Uani 1 1 d .
F20 F 0.54984(14) 0.4419(3) 0.78207(16) 0.0485(12) Uani 1 1 d .
F21 F 0.61966(14) 0.4465(3) 0.83722(14) 0.0384(10) Uani 1 1 d .
F22 F 0.57304(14) 0.3504(3) 0.84412(14) 0.0391(10) Uani 1 1 d .
F23 F 0.62173(13) 0.2699(3) 0.83670(15) 0.0406(10) Uani 1 1 d .
F24 F 0.55216(13) 0.2666(3) 0.78121(13) 0.0348(9) Uani 1 1 d .

loop_
_atom_site_aniso_label
_atom_site_aniso_U_11
_atom_site_aniso_U_22
_atom_site_aniso_U_33
_atom_site_aniso_U_23
_atom_site_aniso_U_13
_atom_site_aniso_U_12
Ir1 0.03060(12) 0.01898(10) 0.02434(11) -0.00044(9) 0.01828(10) -0.00119(9)
Ir2 0.02858(12) 0.02108(11) 0.03402(13) 0.00008(9) 0.02212(11) 0.00034(9)
Ir3 0.02565(12) 0.01579(10) 0.02387(11) 0.00022(8) 0.01312(10) 0.00050(9)
Ir4 0.03391(13) 0.02197(11) 0.02355(12) -0.00155(9) 0.01730(11) -0.00079(10)
O1 0.031(2) 0.018(2) 0.023(2) -0.0011(16) 0.016(2) -0.0020(17)
O2 0.036(3) 0.018(2) 0.026(2) -0.0023(17) 0.020(2) -0.0029(18)
O3 0.035(3) 0.027(2) 0.032(3) -0.0037(19) 0.021(2) 0.003(2)
O4 0.035(3) 0.020(2) 0.028(2) 0.0000(17) 0.021(2) 0.0001(18)
O5 0.029(2) 0.019(2) 0.032(2) 0.0016(18) 0.020(2) 0.0006(17)
O6 0.028(2) 0.020(2) 0.025(2) 0.0019(17) 0.0169(19) 0.0025(17)
O7 0.025(2) 0.022(2) 0.023(2) -0.0036(17) 0.0124(19) -0.0018(17)
O8 0.036(3) 0.019(2) 0.030(2) 0.0010(18) 0.020(2) -0.0005(18)
N1 0.036(3) 0.026(3) 0.022(3) -0.003(2) 0.020(2) 0.001(2)
N2 0.042(3) 0.025(3) 0.036(3) -0.001(2) 0.026(3) 0.005(2)
N3 0.020(2) 0.020(2) 0.026(3) -0.002(2) 0.009(2) -0.0053(19)
N4 0.038(3) 0.024(3) 0.030(3) -0.005(2) 0.019(3) -0.003(2)
C1 0.047(4) 0.030(4) 0.032(4) 0.000(3) 0.019(4) -0.013(3)
C2 0.050(4) 0.023(3) 0.035(4) -0.002(3) 0.030(4) -0.004(3)
C3 0.047(4) 0.022(3) 0.047(4) 0.010(3) 0.033(4) 0.003(3)
C4 0.048(4) 0.023(3) 0.034(4) 0.005(3) 0.027(4) -0.002(3)
C5 0.059(5) 0.027(4) 0.067(6) 0.008(4) 0.051(5) -0.003(3)
C6 0.049(5) 0.054(6) 0.062(6) -0.004(5) 0.024(5) -0.023(4)
C7 0.083(6) 0.017(3) 0.064(6) -0.005(3) 0.055(5) -0.009(4)
C8 0.048(5) 0.037(4) 0.061(6) 0.016(4) 0.036(5) 0.010(4)
C9 0.073(6) 0.039(4) 0.041(5) 0.006(4) 0.031(5) -0.010(4)
C10 0.065(6) 0.058(6) 0.069(6) 0.009(5) 0.051(6) -0.002(5)
C11 0.024(3) 0.031(3) 0.038(4) -0.004(3) 0.019(3) -0.006(3)
C12 0.025(3) 0.030(3) 0.040(4) -0.002(3) 0.021(3) -0.003(3)
C13 0.033(4) 0.042(4) 0.045(4) 0.000(3) 0.025(4) -0.010(3)
C14 0.033(4) 0.044(4) 0.049(5) -0.005(4) 0.031(4) 0.001(3)
C15 0.029(4) 0.034(4) 0.055(5) -0.002(3) 0.027(4) -0.006(3)
C16 0.032(4) 0.046(4) 0.038(4) -0.002(3) 0.021(3) -0.008(3)
C17 0.043(4) 0.029(4) 0.064(6) -0.006(4) 0.032(4) -0.009(3)
C18 0.063(6) 0.064(6) 0.057(6) 0.003(5) 0.043(5) -0.022(5)
C19 0.052(5) 0.077(7) 0.074(7) -0.021(5) 0.052(5) -0.007(5)
C20 0.035(4) 0.039(4) 0.076(6) 0.011(4) 0.032(5) 0.015(3)
C21 0.034(4) 0.020(3) 0.033(4) 0.004(3) 0.008(3) 0.010(3)
C22 0.056(5) 0.020(3) 0.084(7) 0.017(4) 0.047(5) 0.019(3)
C23 0.109(9) 0.026(4) 0.054(6) 0.008(4) 0.055(6) 0.023(5)
C24 0.068(6) 0.013(3) 0.031(4) 0.001(3) 0.012(4) 0.002(3)
C25 0.034(4) 0.018(3) 0.039(4) 0.008(3) 0.018(3) 0.004(3)
C26 0.078(7) 0.041(5) 0.023(4) 0.001(3) -0.003(4) 0.012(5)
C27 0.059(7) 0.063(7) 0.188(15) 0.071(8) 0.079(9) 0.039(5)
C28 0.28(2) 0.048(6) 0.117(11) 0.019(6) 0.165(14) 0.052(9)
C29 0.136(11) 0.018(4) 0.045(6) 0.005(4) -0.013(6) -0.020(5)
C30 0.068(6) 0.036(5) 0.124(10) 0.028(5) 0.070(7) 0.013(4)
C31 0.068(6) 0.033(4) 0.039(4) -0.005(3) 0.037(4) 0.001(4)
C32 0.048(4) 0.035(4) 0.028(3) -0.001(3) 0.026(3) 0.007(3)
C33 0.039(4) 0.039(4) 0.026(3) 0.000(3) 0.023(3) -0.001(3)
C34 0.040(4) 0.059(5) 0.029(4) -0.008(4) 0.020(4) -0.002(4)
C35 0.054(5) 0.048(5) 0.035(4) -0.021(3) 0.030(4) -0.024(4)
C36 0.131(10) 0.027(4) 0.056(6) -0.002(4) 0.060(7) 0.012(5)
C37 0.041(4) 0.076(6) 0.028(4) -0.008(4) 0.020(4) 0.014(4)
C38 0.073(6) 0.042(4) 0.037(4) 0.003(3) 0.036(5) -0.003(4)
C39 0.049(5) 0.095(8) 0.034(5) 0.006(5) 0.015(4) 0.022(5)
C40 0.112(10) 0.088(8) 0.075(8) -0.045(6) 0.070(8) -0.060(7)
C41 0.031(3) 0.021(3) 0.028(3) -0.003(2) 0.020(3) 0.002(2)
C42 0.032(3) 0.016(3) 0.027(3) 0.001(2) 0.021(3) -0.004(2)
C43 0.035(4) 0.022(3) 0.031(3) -0.001(2) 0.026(3) -0.002(3)
C44 0.037(4) 0.025(3) 0.044(4) -0.005(3) 0.029(3) 0.003(3)
C45 0.025(3) 0.019(3) 0.024(3) -0.003(2) 0.012(3) -0.005(2)
C46 0.027(3) 0.017(3) 0.026(3) 0.000(2) 0.015(3) -0.001(2)
C47 0.025(3) 0.017(3) 0.025(3) 0.001(2) 0.013(3) -0.001(2)
C48 0.027(3) 0.025(3) 0.027(3) -0.006(2) 0.013(3) -0.004(2)
P1 0.0328(9) 0.0219(8) 0.0284(8) 0.0029(6) 0.0191(8) 0.0029(7)
P2 0.0428(13) 0.0327(11) 0.0566(15) -0.0002(10) 0.0068(11) -0.0067(9)
P3 0.0750(18) 0.0558(15) 0.0542(15) -0.0081(12) 0.0434(15) 0.0045(13)
P4 0.0263(8) 0.0228(8) 0.0253(8) 0.0009(6) 0.0153(7) -0.0007(6)
F1 0.173(7) 0.029(2) 0.113(5) -0.011(3) 0.127(5) -0.008(3)
F2 0.035(2) 0.027(2) 0.040(2) 0.0058(17) 0.022(2) -0.0024(16)
F3 0.078(4) 0.032(2) 0.065(3) -0.019(2) 0.056(3) -0.015(2)
F4 0.067(3) 0.031(2) 0.054(3) 0.010(2) 0.046(3) 0.007(2)
F5 0.034(2) 0.071(3) 0.045(3) 0.020(3) 0.008(2) -0.015(2)
F6 0.037(3) 0.103(5) 0.066(4) 0.047(3) 0.026(3) 0.020(3)
F7 0.047(3) 0.046(3) 0.096(5) -0.020(3) -0.004(3) -0.002(3)
F8 0.129(7) 0.134(7) 0.057(4) 0.017(4) 0.025(4) 0.071(6)
F9 0.071(4) 0.046(3) 0.095(5) -0.003(3) 0.032(4) 0.005(3)
F10 0.102(6) 0.054(4) 0.213(10) -0.024(5) 0.104(7) -0.023(4)
F11 0.072(4) 0.129(6) 0.058(4) -0.004(4) 0.010(4) 0.025(4)
F12 0.072(4) 0.064(4) 0.134(7) 0.014(4) 0.050(5) -0.012(3)
F13 0.120(6) 0.081(5) 0.116(6) -0.001(4) 0.077(5) 0.031(4)
F14 0.095(5) 0.134(7) 0.088(5) -0.051(5) 0.059(5) -0.039(5)
F15 0.138(7) 0.073(5) 0.122(7) 0.019(5) 0.054(6) 0.019(5)
F16 0.118(6) 0.132(7) 0.054(4) -0.032(4) 0.037(4) 0.021(5)
F17 0.110(6) 0.151(7) 0.101(6) 0.023(5) 0.085(5) 0.045(5)
F18 0.077(5) 0.174(8) 0.070(5) -0.013(5) 0.048(4) -0.023(5)
F19 0.042(2) 0.054(3) 0.034(2) -0.007(2) 0.027(2) -0.015(2)
F20 0.040(3) 0.037(2) 0.057(3) 0.012(2) 0.020(2) 0.015(2)
F21 0.048(3) 0.0233(19) 0.036(2) -0.0047(17) 0.019(2) -0.0130(18)
F22 0.052(3) 0.041(2) 0.035(2) -0.0070(19) 0.031(2) -0.004(2)
F23 0.032(2) 0.028(2) 0.047(3) -0.0014(19) 0.013(2) 0.0069(17)
F24 0.036(2) 0.040(2) 0.028(2) -0.0055(17) 0.0172(19) -0.0148(18)

loop_
_atom_type_symbol
_atom_type_description
_atom_type_scat_dispersion_real
_atom_type_scat_dispersion_imag
_atom_type_scat_source
C C 0.0033 0.0016 'International Tables Vol C Tables 4.2.6.8 and 6.1.1.4'
H H 0.0000 0.0000 'International Tables Vol C Tables 4.2.6.8 and 6.1.1.4'
F F 0.0171 0.0103 'International Tables Vol C Tables 4.2.6.8 and 6.1.1.4'
Ir Ir -1.4442 7.9887 'International Tables Vol C Tables 4.2.6.8 and 6.1.1.4'
N N 0.0061 0.0033 'International Tables Vol C Tables 4.2.6.8 and 6.1.1.4'
O O 0.0106 0.0060 'International Tables Vol C Tables 4.2.6.8 and 6.1.1.4'
P P 0.1023 0.0942 'International Tables Vol C Tables 4.2.6.8 and 6.1.1.4'

loop_
_geom_angle_atom_site_label_1
_geom_angle_atom_site_label_2
_geom_angle_atom_site_label_3
_geom_angle
_geom_angle_site_symmetry_1
_geom_angle_site_symmetry_3
O1 Ir1 O3 78.92(17) . .
O1 Ir1 N1 77.56(19) . .
O1 Ir1 C4 106.3(2) . .
O1 Ir1 C5 141.1(3) . .
O3 Ir1 C4 113.8(2) . .
O3 Ir1 C5 98.7(2) . .
N1 Ir1 O3 84.87(19) . .
N1 Ir1 C4 161.3(2) . .
N1 Ir1 C5 141.3(3) . .
C1 Ir1 O1 162.9(3) . .
C1 Ir1 O3 118.1(3) . .
C1 Ir1 N1 104.4(3) . .
C1 Ir1 C2 39.1(3) . .
C1 Ir1 C3 65.6(3) . .
C1 Ir1 C4 66.6(3) . .
C1 Ir1 C5 40.3(3) . .
C2 Ir1 O1 124.1(2) . .
C2 Ir1 O3 156.8(2) . .
C2 Ir1 N1 96.8(2) . .
C2 Ir1 C3 38.5(3) . .
C2 Ir1 C4 65.7(3) . .
C2 Ir1 C5 65.8(3) . .
C3 Ir1 O1 98.8(2) . .
C3 Ir1 O3 151.9(2) . .
C3 Ir1 N1 122.4(2) . .
C3 Ir1 C4 39.5(3) . .
C3 Ir1 C5 65.4(3) . .
C4 Ir1 C5 38.9(3) . .
O4 Ir2 N2 76.87(19) . .
O4 Ir2 C11 136.4(2) . .
O4 Ir2 C12 103.5(2) . .
O5 Ir2 O4 77.87(17) . .
O5 Ir2 N2 81.6(2) . .
O5 Ir2 C11 99.6(2) . .
O5 Ir2 C12 116.9(2) . .
O5 Ir2 C13 155.6(3) . .
O5 Ir2 C14 153.5(3) . .
O5 Ir2 C15 115.1(2) . .
N2 Ir2 C11 146.5(2) . .
N2 Ir2 C12 161.4(2) . .
C11 Ir2 C12 38.5(3) . .
C13 Ir2 O4 99.4(2) . .
C13 Ir2 N2 121.8(3) . .
C13 Ir2 C11 65.5(3) . .
C13 Ir2 C12 39.6(3) . .
C13 Ir2 C14 39.1(3) . .
C14 Ir2 O4 128.3(3) . .
C14 Ir2 N2 99.1(3) . .
C14 Ir2 C11 65.4(3) . .
C14 Ir2 C12 65.7(3) . .
C15 Ir2 O4 165.4(2) . .
C15 Ir2 N2 110.5(3) . .
C15 Ir2 C11 38.7(3) . .
C15 Ir2 C12 65.3(3) . .
C15 Ir2 C13 66.0(3) . .
C15 Ir2 C14 39.6(3) . .
O6 Ir3 O7 77.95(17) . .
O6 Ir3 N3 77.52(18) . .
O6 Ir3 C21 148.6(2) . .
O6 Ir3 C22 111.1(3) . .
O6 Ir3 C23 98.1(3) . .
O6 Ir3 C24 118.5(3) . .
O6 Ir3 C25 157.9(2) . .
O7 Ir3 N3 84.38(18) . .
O7 Ir3 C21 98.9(2) . .
O7 Ir3 C22 107.8(3) . .
O7 Ir3 C23 142.9(4) . .
N3 Ir3 C21 133.7(3) . .
C22 Ir3 N3 166.1(3) . .
C22 Ir3 C21 39.4(3) . .
C23 Ir3 N3 131.3(4) . .
C23 Ir3 C21 65.4(3) . .
C23 Ir3 C22 38.8(4) . .
C24 Ir3 O7 163.3(2) . .
C24 Ir3 N3 101.4(3) . .
C24 Ir3 C21 65.7(3) . .
C24 Ir3 C22 65.0(4) . .
C24 Ir3 C23 38.2(4) . .
C24 Ir3 C25 39.5(3) . .
C25 Ir3 O7 124.1(2) . .
C25 Ir3 N3 102.4(2) . .
C25 Ir3 C21 38.8(3) . .
C25 Ir3 C22 65.3(3) . .
C25 Ir3 C23 65.0(3) . .
O2 Ir4 O8 77.95(17) . 2_656
O2 Ir4 N4 81.0(2) . 2_656
O2 Ir4 C31 116.0(3) . .
O2 Ir4 C32 99.4(2) . .
O2 Ir4 C33 115.8(2) . .
O2 Ir4 C34 154.0(3) . .
O2 Ir4 C35 154.2(3) . .
O8 Ir4 C31 102.2(2) 2_656 .
O8 Ir4 C32 135.1(2) 2_656 .
O8 Ir4 C33 164.2(2) 2_656 .
O8 Ir4 C34 127.9(3) 2_656 .
O8 Ir4 C35 98.6(2) 2_656 .
N4 Ir4 O8 77.04(19) 2_656 2_656
N4 Ir4 C31 162.6(3) 2_656 .
N4 Ir4 C32 147.5(3) 2_656 .
N4 Ir4 C33 111.6(2) 2_656 .
N4 Ir4 C34 100.9(3) 2_656 .
N4 Ir4 C35 123.5(3) 2_656 .
C31 Ir4 C32 38.4(3) . .
C33 Ir4 C31 65.5(3) . .
C33 Ir4 C32 39.0(3) . .
C33 Ir4 C34 39.2(3) . .
C33 Ir4 C35 65.6(3) . .
C34 Ir4 C31 65.5(3) . .
C34 Ir4 C32 65.1(3) . .
C34 Ir4 C35 39.1(3) . .
C35 Ir4 C31 39.1(3) . .
C35 Ir4 C32 64.9(3) . .
C41 O1 Ir1 115.8(4) . .
C41 O2 Ir4 125.5(4) . .
C43 O3 Ir1 123.6(4) . .
C43 O4 Ir2 117.1(4) . .
C45 O5 Ir2 123.9(4) . .
C45 O6 Ir3 116.7(4) . .
C47 O7 Ir3 126.0(4) . .
C47 O8 Ir4 116.3(4) . 2_656
Ir1 N1 H1A 109.5 . .
Ir1 N1 H1B 109.5 . .
H1A N1 H1B 108.1 . .
C42 N1 Ir1 110.9(4) . .
C42 N1 H1A 109.5 . .
C42 N1 H1B 109.5 . .
Ir2 N2 H2A 109.6 . .
Ir2 N2 H2B 109.6 . .
H2A N2 H2B 108.1 . .
C44 N2 Ir2 110.3(4) . .
C44 N2 H2A 109.6 . .
C44 N2 H2B 109.6 . .
Ir3 N3 H3A 109.4 . .
Ir3 N3 H3B 109.4 . .
H3A N3 H3B 108.0 . .
C46 N3 Ir3 111.1(4) . .
C46 N3 H3A 109.4 . .
C46 N3 H3B 109.4 . .
Ir4 N4 H4A 109.6 2_656 .
Ir4 N4 H4B 109.6 2_656 .
H4A N4 H4B 108.1 . .
C48 N4 Ir4 110.4(4) . 2_656
C48 N4 H4A 109.6 . .
C48 N4 H4B 109.6 . .
C2 C1 Ir1 70.5(4) . .
C2 C1 C5 106.8(7) . .
C2 C1 C6 128.5(8) . .
C5 C1 Ir1 71.1(4) . .
C5 C1 C6 124.4(8) . .
C6 C1 Ir1 127.7(6) . .
C1 C2 Ir1 70.4(4) . .
C1 C2 C7 124.9(7) . .
C3 C2 Ir1 71.0(4) . .
C3 C2 C1 109.4(6) . .
C3 C2 C7 125.7(7) . .
C7 C2 Ir1 123.9(5) . .
C2 C3 Ir1 70.6(4) . .
C2 C3 C4 109.2(7) . .
C2 C3 C8 127.4(7) . .
C4 C3 Ir1 71.2(4) . .
C4 C3 C8 123.4(7) . .
C8 C3 Ir1 124.2(5) . .
C3 C4 Ir1 69.3(4) . .
C3 C4 C9 128.4(8) . .
C5 C4 Ir1 70.6(4) . .
C5 C4 C3 106.9(7) . .
C5 C4 C9 124.3(7) . .
C9 C4 Ir1 130.6(5) . .
C1 C5 Ir1 68.6(4) . .
C1 C5 C10 125.4(8) . .
C4 C5 Ir1 70.5(4) . .
C4 C5 C1 107.7(7) . .
C4 C5 C10 126.9(8) . .
C10 C5 Ir1 125.8(6) . .
C1 C6 H6A 109.5 . .
C1 C6 H6B 109.5 . .
C1 C6 H6C 109.5 . .
H6A C6 H6B 109.5 . .
H6A C6 H6C 109.5 . .
H6B C6 H6C 109.5 . .
C2 C7 H7A 109.5 . .
C2 C7 H7B 109.5 . .
C2 C7 H7C 109.5 . .
H7A C7 H7B 109.5 . .
H7A C7 H7C 109.5 . .
H7B C7 H7C 109.5 . .
C3 C8 H8A 109.5 . .
C3 C8 H8B 109.5 . .
C3 C8 H8C 109.5 . .
H8A C8 H8B 109.5 . .
H8A C8 H8C 109.5 . .
H8B C8 H8C 109.5 . .
C4 C9 H9A 109.5 . .
C4 C9 H9B 109.5 . .
C4 C9 H9C 109.5 . .
H9A C9 H9B 109.5 . .
H9A C9 H9C 109.5 . .
H9B C9 H9C 109.5 . .
C5 C10 H10A 109.5 . .
C5 C10 H10B 109.5 . .
C5 C10 H10C 109.5 . .
H10A C10 H10B 109.5 . .
H10A C10 H10C 109.5 . .
H10B C10 H10C 109.5 . .
C12 C11 Ir2 70.8(4) . .
C12 C11 C16 125.3(7) . .
C15 C11 Ir2 69.1(4) . .
C15 C11 C12 108.7(6) . .
C15 C11 C16 126.0(7) . .
C16 C11 Ir2 126.8(5) . .
C11 C12 Ir2 70.7(4) . .
C11 C12 C13 107.2(6) . .
C11 C12 C17 126.1(7) . .
C13 C12 Ir2 68.7(4) . .
C13 C12 C17 126.5(7) . .
C17 C12 Ir2 129.9(5) . .
C12 C13 Ir2 71.7(4) . .
C12 C13 C18 125.6(8) . .
C14 C13 Ir2 70.5(4) . .
C14 C13 C12 108.0(7) . .
C14 C13 C18 126.3(8) . .
C18 C13 Ir2 126.1(6) . .
C13 C14 Ir2 70.4(4) . .
C13 C14 C15 107.8(7) . .
C13 C14 C19 126.2(8) . .
C15 C14 Ir2 70.0(4) . .
C15 C14 C19 126.0(8) . .
C19 C14 Ir2 126.9(6) . .
C11 C15 Ir2 72.3(4) . .
C11 C15 C14 108.2(7) . .
C11 C15 C20 125.4(8) . .
C14 C15 Ir2 70.4(4) . .
C14 C15 C20 126.1(7) . .
C20 C15 Ir2 127.4(5) . .
C11 C16 H16A 109.5 . .
C11 C16 H16B 109.5 . .
C11 C16 H16C 109.5 . .
H16A C16 H16B 109.5 . .
H16A C16 H16C 109.5 . .
H16B C16 H16C 109.5 . .
C12 C17 H17A 109.5 . .
C12 C17 H17B 109.5 . .
C12 C17 H17C 109.5 . .
H17A C17 H17B 109.5 . .
H17A C17 H17C 109.5 . .
H17B C17 H17C 109.5 . .
C13 C18 H18A 109.5 . .
C13 C18 H18B 109.5 . .
C13 C18 H18C 109.5 . .
H18A C18 H18B 109.5 . .
H18A C18 H18C 109.5 . .
H18B C18 H18C 109.5 . .
C14 C19 H19A 109.5 . .
C14 C19 H19B 109.5 . .
C14 C19 H19C 109.5 . .
H19A C19 H19B 109.5 . .
H19A C19 H19C 109.5 . .
H19B C19 H19C 109.5 . .
C15 C20 H20A 109.5 . .
C15 C20 H20B 109.5 . .
C15 C20 H20C 109.5 . .
H20A C20 H20B 109.5 . .
H20A C20 H20C 109.5 . .
H20B C20 H20C 109.5 . .
C22 C21 Ir3 69.9(4) . .
C22 C21 C26 126.5(8) . .
C25 C21 Ir3 69.6(4) . .
C25 C21 C22 106.7(7) . .
C25 C21 C26 126.8(8) . .
C26 C21 Ir3 126.1(5) . .
C21 C22 Ir3 70.7(4) . .
C21 C22 C27 124.3(10) . .
C23 C22 Ir3 70.2(5) . .
C23 C22 C21 107.7(8) . .
C23 C22 C27 127.8(10) . .
C27 C22 Ir3 128.3(6) . .
C22 C23 Ir3 71.0(4) . .
C22 C23 C28 125.8(12) . .
C24 C23 Ir3 70.3(5) . .
C24 C23 C22 109.1(8) . .
C24 C23 C28 125.1(11) . .
C28 C23 Ir3 123.7(6) . .
C23 C24 Ir3 71.4(4) . .
C23 C24 C25 108.3(7) . .
C23 C24 C29 128.1(10) . .
C25 C24 Ir3 70.7(4) . .
C25 C24 C29 123.5(10) . .
C29 C24 Ir3 125.9(6) . .
C21 C25 Ir3 71.5(4) . .
C21 C25 C24 108.2(7) . .
C21 C25 C30 124.5(8) . .
C24 C25 Ir3 69.8(4) . .
C24 C25 C30 127.2(8) . .
C30 C25 Ir3 127.0(5) . .
C21 C26 H26A 109.5 . .
C21 C26 H26B 109.5 . .
C21 C26 H26C 109.5 . .
H26A C26 H26B 109.5 . .
H26A C26 H26C 109.5 . .
H26B C26 H26C 109.5 . .
C22 C27 H27A 109.5 . .
C22 C27 H27B 109.5 . .
C22 C27 H27C 109.5 . .
H27A C27 H27B 109.5 . .
H27A C27 H27C 109.5 . .
H27B C27 H27C 109.5 . .
C23 C28 H28A 109.5 . .
C23 C28 H28B 109.5 . .
C23 C28 H28C 109.5 . .
H28A C28 H28B 109.5 . .
H28A C28 H28C 109.5 . .
H28B C28 H28C 109.5 . .
C24 C29 H29A 109.5 . .
C24 C29 H29B 109.5 . .
C24 C29 H29C 109.5 . .
H29A C29 H29B 109.5 . .
H29A C29 H29C 109.5 . .
H29B C29 H29C 109.5 . .
C25 C30 H30A 109.5 . .
C25 C30 H30B 109.5 . .
C25 C30 H30C 109.5 . .
H30A C30 H30B 109.5 . .
H30A C30 H30C 109.5 . .
H30B C30 H30C 109.5 . .
C32 C31 Ir4 71.1(4) . .
C32 C31 C35 107.7(7) . .
C32 C31 C36 126.7(9) . .
C35 C31 Ir4 70.0(4) . .
C35 C31 C36 125.5(8) . .
C36 C31 Ir4 126.6(6) . .
C31 C32 Ir4 70.5(4) . .
C31 C32 C33 108.6(7) . .
C31 C32 C37 125.4(7) . .
C33 C32 Ir4 69.5(4) . .
C33 C32 C37 126.0(7) . .
C37 C32 Ir4 125.5(5) . .
C32 C33 Ir4 71.5(4) . .
C32 C33 C38 125.9(7) . .
C34 C33 Ir4 70.4(4) . .
C34 C33 C32 107.6(7) . .
C34 C33 C38 126.1(7) . .
C38 C33 Ir4 128.7(5) . .
C33 C34 Ir4 70.4(4) . .
C33 C34 C39 125.2(8) . .
C35 C34 Ir4 70.6(4) . .
C35 C34 C33 108.0(7) . .
C35 C34 C39 126.8(8) . .
C39 C34 Ir4 126.1(6) . .
C31 C35 Ir4 70.9(4) . .
C31 C35 C40 125.1(9) . .
C34 C35 Ir4 70.3(4) . .
C34 C35 C31 108.1(7) . .
C34 C35 C40 126.8(9) . .
C40 C35 Ir4 125.8(6) . .
C31 C36 H36A 109.5 . .
C31 C36 H36B 109.5 . .
C31 C36 H36C 109.5 . .
H36A C36 H36B 109.5 . .
H36A C36 H36C 109.5 . .
H36B C36 H36C 109.5 . .
C32 C37 H37A 109.5 . .
C32 C37 H37B 109.5 . .
C32 C37 H37C 109.5 . .
H37A C37 H37B 109.5 . .
H37A C37 H37C 109.5 . .
H37B C37 H37C 109.5 . .
C33 C38 H38A 109.5 . .
C33 C38 H38B 109.5 . .
C33 C38 H38C 109.5 . .
H38A C38 H38B 109.5 . .
H38A C38 H38C 109.5 . .
H38B C38 H38C 109.5 . .
C34 C39 H39A 109.5 . .
C34 C39 H39B 109.5 . .
C34 C39 H39C 109.5 . .
H39A C39 H39B 109.5 . .
H39A C39 H39C 109.5 . .
H39B C39 H39C 109.5 . .
C35 C40 H40A 109.5 . .
C35 C40 H40B 109.5 . .
C35 C40 H40C 109.5 . .
H40A C40 H40B 109.5 . .
H40A C40 H40C 109.5 . .
H40B C40 H40C 109.5 . .
O1 C41 C42 119.7(6) . .
O2 C41 O1 123.6(6) . .
O2 C41 C42 116.7(5) . .
N1 C42 C41 109.9(5) . .
N1 C42 H42A 109.7 . .
N1 C42 H42B 109.7 . .
C41 C42 H42A 109.7 . .
C41 C42 H42B 109.7 . .
H42A C42 H42B 108.2 . .
O3 C43 O4 124.8(6) . .
O3 C43 C44 117.4(6) . .
O4 C43 C44 117.8(6) . .
N2 C44 C43 109.9(6) . .
N2 C44 H44A 109.7 . .
N2 C44 H44B 109.7 . .
C43 C44 H44A 109.7 . .
C43 C44 H44B 109.7 . .
H44A C44 H44B 108.2 . .
O5 C45 C46 116.2(5) . .
O6 C45 O5 124.0(6) . .
O6 C45 C46 119.7(5) . .
N3 C46 C45 109.0(5) . .
N3 C46 H46A 109.9 . .
N3 C46 H46B 109.9 . .
C45 C46 H46A 109.9 . .
C45 C46 H46B 109.9 . .
H46A C46 H46B 108.3 . .
O7 C47 C48 117.8(5) . .
O8 C47 O7 123.8(6) . .
O8 C47 C48 118.4(6) . .
N4 C48 C47 108.8(5) . .
N4 C48 H48A 109.9 . .
N4 C48 H48B 109.9 . .
C47 C48 H48A 109.9 . .
C47 C48 H48B 109.9 . .
H48A C48 H48B 108.3 . .
F1 P1 F2 88.9(2) . .
F1 P1 F3 178.8(4) . .
F1 P1 F4 91.3(3) . .
F1 P1 F5 90.7(4) . .
F1 P1 F6 90.7(4) . .
F3 P1 F2 90.5(2) . .
F3 P1 F4 89.4(2) . .
F3 P1 F5 88.3(3) . .
F4 P1 F2 179.7(2) . .
F4 P1 F5 89.7(3) . .
F5 P1 F2 90.0(2) . .
F6 P1 F2 89.4(3) . .
F6 P1 F3 90.3(3) . .
F6 P1 F4 90.9(3) . .
F6 P1 F5 178.4(4) . .
F8 P2 F7 89.2(4) . .
F8 P2 F9 90.4(4) . .
F8 P2 F10 96.7(6) . .
F8 P2 F11 176.4(6) . .
F8 P2 F12 88.2(5) . .
F9 P2 F7 179.5(5) . .
F9 P2 F12 90.3(4) . .
F10 P2 F7 88.6(4) . .
F10 P2 F9 91.7(4) . .
F10 P2 F11 86.8(5) . .
F10 P2 F12 174.7(5) . .
F11 P2 F7 90.0(4) . .
F11 P2 F9 90.4(4) . .
F11 P2 F12 88.2(5) . .
F12 P2 F7 89.5(4) . .
F13 P3 F14 88.7(5) . .
F13 P3 F18 87.3(5) . .
F15 P3 F13 176.6(5) . .
F15 P3 F14 88.5(5) . .
F15 P3 F16 92.9(5) . .
F15 P3 F17 91.5(5) . .
F15 P3 F18 90.6(5) . .
F16 P3 F13 89.9(4) . .
F16 P3 F14 178.6(5) . .
F16 P3 F18 90.3(4) . .
F17 P3 F13 90.6(4) . .
F17 P3 F14 89.5(4) . .
F17 P3 F16 90.3(5) . .
F17 P3 F18 177.8(5) . .
F18 P3 F14 89.9(4) . .
F19 P4 F22 178.6(3) . .
F19 P4 F23 90.6(3) . .
F19 P4 F24 89.5(2) . .
F20 P4 F19 90.3(3) . .
F20 P4 F22 90.6(3) . .
F20 P4 F23 178.2(3) . .
F20 P4 F24 89.2(2) . .
F21 P4 F19 90.8(2) . .
F21 P4 F20 91.3(3) . .
F21 P4 F22 90.3(2) . .
F21 P4 F23 90.2(2) . .
F21 P4 F24 179.5(3) . .
F23 P4 F22 88.4(3) . .
F23 P4 F24 89.4(2) . .
F24 P4 F22 89.4(2) . .

loop_
_geom_bond_atom_site_label_1
_geom_bond_atom_site_label_2
_geom_bond_distance
_geom_bond_site_symmetry_2
Ir1 O1 2.133(4) .
Ir1 O3 2.140(4) .
Ir1 N1 2.138(5) .
Ir1 C1 2.120(7) .
Ir1 C2 2.120(7) .
Ir1 C3 2.126(7) .
Ir1 C4 2.151(7) .
Ir1 C5 2.153(7) .
Ir2 O4 2.138(5) .
Ir2 O5 2.121(4) .
Ir2 N2 2.145(6) .
Ir2 C11 2.172(7) .
Ir2 C12 2.174(7) .
Ir2 C13 2.133(7) .
Ir2 C14 2.135(7) .
Ir2 C15 2.130(8) .
Ir3 O6 2.117(4) .
Ir3 O7 2.133(4) .
Ir3 N3 2.148(5) .
Ir3 C21 2.156(7) .
Ir3 C22 2.145(7) .
Ir3 C23 2.134(8) .
Ir3 C24 2.120(7) .
Ir3 C25 2.132(6) .
Ir4 O2 2.120(4) .
Ir4 O8 2.129(5) 2_656
Ir4 N4 2.126(6) 2_656
Ir4 C31 2.147(7) .
Ir4 C32 2.156(7) .
Ir4 C33 2.129(6) .
Ir4 C34 2.130(8) .
Ir4 C35 2.134(7) .
O1 C41 1.270(7) .
O2 C41 1.260(7) .
O3 C43 1.250(8) .
O4 C43 1.267(8) .
O5 C45 1.262(7) .
O6 C45 1.259(7) .
O7 C47 1.263(7) .
O8 C47 1.263(7) .
N1 H1A 0.9100 .
N1 H1B 0.9100 .
N1 C42 1.487(8) .
N2 H2A 0.9100 .
N2 H2B 0.9100 .
N2 C44 1.481(9) .
N3 H3A 0.9100 .
N3 H3B 0.9100 .
N3 C46 1.491(8) .
N4 H4A 0.9100 .
N4 H4B 0.9100 .
N4 C48 1.479(8) .
C1 C2 1.418(11) .
C1 C5 1.472(11) .
C1 C6 1.488(11) .
C2 C3 1.398(11) .
C2 C7 1.503(10) .
C3 C4 1.444(10) .
C3 C8 1.497(11) .
C4 C5 1.433(11) .
C4 C9 1.498(11) .
C5 C10 1.502(11) .
C6 H6A 0.9800 .
C6 H6B 0.9800 .
C6 H6C 0.9800 .
C7 H7A 0.9800 .
C7 H7B 0.9800 .
C7 H7C 0.9800 .
C8 H8A 0.9800 .
C8 H8B 0.9800 .
C8 H8C 0.9800 .
C9 H9A 0.9800 .
C9 H9B 0.9800 .
C9 H9C 0.9800 .
C10 H10A 0.9800 .
C10 H10B 0.9800 .
C10 H10C 0.9800 .
C11 C12 1.433(10) .
C11 C15 1.425(10) .
C11 C16 1.494(10) .
C12 C13 1.460(10) .
C12 C17 1.493(10) .
C13 C14 1.430(11) .
C13 C18 1.482(11) .
C14 C15 1.445(11) .
C14 C19 1.498(11) .
C15 C20 1.499(11) .
C16 H16A 0.9800 .
C16 H16B 0.9800 .
C16 H16C 0.9800 .
C17 H17A 0.9800 .
C17 H17B 0.9800 .
C17 H17C 0.9800 .
C18 H18A 0.9800 .
C18 H18B 0.9800 .
C18 H18C 0.9800 .
C19 H19A 0.9800 .
C19 H19B 0.9800 .
C19 H19C 0.9800 .
C20 H20A 0.9800 .
C20 H20B 0.9800 .
C20 H20C 0.9800 .
C21 C22 1.452(12) .
C21 C25 1.426(10) .
C21 C26 1.485(10) .
C22 C23 1.420(14) .
C22 C27 1.506(13) .
C23 C24 1.393(14) .
C23 C28 1.517(13) .
C24 C25 1.436(11) .
C24 C29 1.496(12) .
C25 C30 1.498(11) .
C26 H26A 0.9800 .
C26 H26B 0.9800 .
C26 H26C 0.9800 .
C27 H27A 0.9800 .
C27 H27B 0.9800 .
C27 H27C 0.9800 .
C28 H28A 0.9800 .
C28 H28B 0.9800 .
C28 H28C 0.9800 .
C29 H29A 0.9800 .
C29 H29B 0.9800 .
C29 H29C 0.9800 .
C30 H30A 0.9800 .
C30 H30B 0.9800 .
C30 H30C 0.9800 .
C31 C32 1.417(11) .
C31 C35 1.433(12) .
C31 C36 1.510(11) .
C32 C33 1.431(10) .
C32 C37 1.498(11) .
C33 C34 1.428(11) .
C33 C38 1.502(10) .
C34 C35 1.425(12) .
C34 C39 1.511(12) .
C35 C40 1.508(12) .
C36 H36A 0.9800 .
C36 H36B 0.9800 .
C36 H36C 0.9800 .
C37 H37A 0.9800 .
C37 H37B 0.9800 .
C37 H37C 0.9800 .
C38 H38A 0.9800 .
C38 H38B 0.9800 .
C38 H38C 0.9800 .
C39 H39A 0.9800 .
C39 H39B 0.9800 .
C39 H39C 0.9800 .
C40 H40A 0.9800 .
C40 H40B 0.9800 .
C40 H40C 0.9800 .
C41 C42 1.500(9) .
C42 H42A 0.9900 .
C42 H42B 0.9900 .
C43 C44 1.503(9) .
C44 H44A 0.9900 .
C44 H44B 0.9900 .
C45 C46 1.524(9) .
C46 H46A 0.9900 .
C46 H46B 0.9900 .
C47 C48 1.509(8) .
C48 H48A 0.9900 .
C48 H48B 0.9900 .
P1 F1 1.569(5) .
P1 F2 1.605(4) .
P1 F3 1.592(4) .
P1 F4 1.592(4) .
P1 F5 1.602(5) .
P1 F6 1.580(5) .
P2 F7 1.597(6) .
P2 F8 1.543(7) .
P2 F9 1.585(6) .
P2 F10 1.544(7) .
P2 F11 1.585(7) .
P2 F12 1.586(7) .
P3 F13 1.578(7) .
P3 F14 1.601(7) .
P3 F15 1.547(8) .
P3 F16 1.573(7) .
P3 F17 1.568(7) .
P3 F18 1.593(7) .
P4 F19 1.603(4) .
P4 F20 1.582(4) .
P4 F21 1.580(4) .
P4 F22 1.613(4) .
P4 F23 1.603(4) .
P4 F24 1.608(4) .

loop_
_geom_torsion_atom_site_label_1
_geom_torsion_atom_site_label_2
_geom_torsion_atom_site_label_3
_geom_torsion_atom_site_label_4
_geom_torsion
_geom_torsion_site_symmetry_1
Ir1 O1 C41 O2 -177.9(5) .
Ir1 O1 C41 C42 1.9(7) .
Ir1 O3 C43 O4 -4.8(9) .
Ir1 O3 C43 C44 175.5(4) .
Ir1 N1 C42 C41 -26.1(6) .
Ir1 C1 C2 C3 -60.5(5) .
Ir1 C1 C2 C7 118.3(7) .
Ir1 C1 C5 C4 59.9(5) .
Ir1 C1 C5 C10 -119.5(8) .
Ir1 C2 C3 C4 -61.0(5) .
Ir1 C2 C3 C8 118.7(7) .
Ir1 C3 C4 C5 -61.0(5) .
Ir1 C3 C4 C9 126.1(7) .
Ir1 C4 C5 C1 -58.8(5) .
Ir1 C4 C5 C10 120.7(8) .
Ir2 O4 C43 O3 176.3(5) .
Ir2 O4 C43 C44 -3.9(7) .
Ir2 O5 C45 O6 -6.6(9) .
Ir2 O5 C45 C46 171.7(4) .
Ir2 N2 C44 C43 -30.8(6) .
Ir2 C11 C12 C13 -59.2(5) .
Ir2 C11 C12 C17 125.8(7) .
Ir2 C11 C15 C14 61.5(5) .
Ir2 C11 C15 C20 -123.7(7) .
Ir2 C12 C13 C14 -61.5(5) .
Ir2 C12 C13 C18 121.7(8) .
Ir2 C13 C14 C15 -60.3(5) .
Ir2 C13 C14 C19 121.9(8) .
Ir2 C14 C15 C11 -62.7(5) .
Ir2 C14 C15 C20 122.6(8) .
Ir3 O6 C45 O5 173.6(5) .
Ir3 O6 C45 C46 -4.6(7) .
Ir3 O7 C47 O8 4.6(9) .
Ir3 O7 C47 C48 -174.8(4) .
Ir3 N3 C46 C45 24.8(6) .
Ir3 C21 C22 C23 -60.8(5) .
Ir3 C21 C22 C27 123.8(8) .
Ir3 C21 C25 C24 60.5(5) .
Ir3 C21 C25 C30 -122.7(7) .
Ir3 C22 C23 C24 -60.3(5) .
Ir3 C22 C23 C28 118.4(8) .
Ir3 C23 C24 C25 -61.4(5) .
Ir3 C23 C24 C29 121.5(8) .
Ir3 C24 C25 C21 -61.5(5) .
Ir3 C24 C25 C30 121.8(7) .
Ir4 O2 C41 O1 7.5(9) .
Ir4 O2 C41 C42 -172.3(4) .
Ir4 O8 C47 O7 -177.4(5) 2_656
Ir4 O8 C47 C48 2.0(7) 2_656
Ir4 N4 C48 C47 32.2(6) 2_656
Ir4 C31 C32 C33 -59.2(5) .
Ir4 C31 C32 C37 120.2(7) .
Ir4 C31 C35 C34 60.8(5) .
Ir4 C31 C35 C40 -120.9(8) .
Ir4 C32 C33 C34 -61.5(5) .
Ir4 C32 C33 C38 124.9(7) .
Ir4 C33 C34 C35 -60.9(5) .
Ir4 C33 C34 C39 120.9(8) .
Ir4 C34 C35 C31 -61.2(5) .
Ir4 C34 C35 C40 120.6(8) .
O1 C41 C42 N1 16.6(8) .
O2 C41 C42 N1 -163.6(5) .
O3 C43 C44 N2 -156.6(6) .
O4 C43 C44 N2 23.6(8) .
O5 C45 C46 N3 167.6(5) .
O6 C45 C46 N3 -14.0(8) .
O7 C47 C48 N4 156.2(6) .
O8 C47 C48 N4 -23.2(8) .
C1 C2 C3 Ir1 60.2(5) .
C1 C2 C3 C4 -0.8(8) .
C1 C2 C3 C8 178.9(7) .
C2 C1 C5 Ir1 -61.8(5) .
C2 C1 C5 C4 -1.8(8) .
C2 C1 C5 C10 178.7(7) .
C2 C3 C4 Ir1 60.6(5) .
C2 C3 C4 C5 -0.4(8) .
C2 C3 C4 C9 -173.3(7) .
C3 C4 C5 Ir1 60.1(4) .
C3 C4 C5 C1 1.3(8) .
C3 C4 C5 C10 -179.2(7) .
C5 C1 C2 Ir1 62.2(5) .
C5 C1 C2 C3 1.6(8) .
C5 C1 C2 C7 -179.5(6) .
C6 C1 C2 Ir1 -123.1(8) .
C6 C1 C2 C3 176.4(7) .
C6 C1 C2 C7 -4.8(12) .
C6 C1 C5 Ir1 123.2(8) .
C6 C1 C5 C4 -176.8(7) .
C6 C1 C5 C10 3.7(12) .
C7 C2 C3 Ir1 -118.6(7) .
C7 C2 C3 C4 -179.7(6) .
C7 C2 C3 C8 0.0(11) .
C8 C3 C4 Ir1 -119.1(7) .
C8 C3 C4 C5 179.9(6) .
C8 C3 C4 C9 7.0(11) .
C9 C4 C5 Ir1 -126.5(7) .
C9 C4 C5 C1 174.7(7) .
C9 C4 C5 C10 -5.8(12) .
C11 C12 C13 Ir2 60.5(5) .
C11 C12 C13 C14 -1.0(8) .
C11 C12 C13 C18 -177.8(7) .
C12 C11 C15 Ir2 -59.9(5) .
C12 C11 C15 C14 1.6(8) .
C12 C11 C15 C20 176.3(7) .
C12 C13 C14 Ir2 62.2(5) .
C12 C13 C14 C15 2.0(8) .
C12 C13 C14 C19 -175.9(7) .
C13 C14 C15 Ir2 60.5(5) .
C13 C14 C15 C11 -2.2(8) .
C13 C14 C15 C20 -176.9(7) .
C15 C11 C12 Ir2 58.8(5) .
C15 C11 C12 C13 -0.4(8) .
C15 C11 C12 C17 -175.4(7) .
C16 C11 C12 Ir2 -122.0(7) .
C16 C11 C12 C13 178.7(6) .
C16 C11 C12 C17 3.8(11) .
C16 C11 C15 Ir2 120.9(7) .
C16 C11 C15 C14 -177.5(6) .
C16 C11 C15 C20 -2.8(11) .
C17 C12 C13 Ir2 -124.5(7) .
C17 C12 C13 C14 174.0(7) .
C17 C12 C13 C18 -2.8(12) .
C18 C13 C14 Ir2 -121.0(8) .
C18 C13 C14 C15 178.7(7) .
C18 C13 C14 C19 0.9(13) .
C19 C14 C15 Ir2 -121.6(8) .
C19 C14 C15 C11 175.6(7) .
C19 C14 C15 C20 0.9(13) .
C21 C22 C23 Ir3 61.1(5) .
C21 C22 C23 C24 0.8(8) .
C21 C22 C23 C28 179.5(8) .
C22 C21 C25 Ir3 -60.4(5) .
C22 C21 C25 C24 0.1(7) .
C22 C21 C25 C30 176.9(7) .
C22 C23 C24 Ir3 60.7(5) .
C22 C23 C24 C25 -0.7(8) .
C22 C23 C24 C29 -177.8(7) .
C23 C24 C25 Ir3 61.9(5) .
C23 C24 C25 C21 0.4(8) .
C23 C24 C25 C30 -176.3(7) .
C25 C21 C22 Ir3 60.2(4) .
C25 C21 C22 C23 -0.5(8) .
C25 C21 C22 C27 -176.0(7) .
C26 C21 C22 Ir3 -120.6(7) .
C26 C21 C22 C23 178.6(7) .
C26 C21 C22 C27 3.2(12) .
C26 C21 C25 Ir3 120.5(7) .
C26 C21 C25 C24 -179.1(7) .
C26 C21 C25 C30 -2.3(11) .
C27 C22 C23 Ir3 -123.7(8) .
C27 C22 C23 C24 176.0(7) .
C27 C22 C23 C28 -5.3(13) .
C28 C23 C24 Ir3 -118.0(8) .
C28 C23 C24 C25 -179.5(7) .
C28 C23 C24 C29 3.5(13) .
C29 C24 C25 Ir3 -120.9(8) .
C29 C24 C25 C21 177.6(7) .
C29 C24 C25 C30 0.9(12) .
C31 C32 C33 Ir4 59.8(5) .
C31 C32 C33 C34 -1.7(8) .
C31 C32 C33 C38 -175.3(7) .
C32 C31 C35 Ir4 -61.4(5) .
C32 C31 C35 C34 -0.7(8) .
C32 C31 C35 C40 177.6(7) .
C32 C33 C34 Ir4 62.2(5) .
C32 C33 C34 C35 1.3(8) .
C32 C33 C34 C39 -176.9(7) .
C33 C34 C35 Ir4 60.8(5) .
C33 C34 C35 C31 -0.4(8) .
C33 C34 C35 C40 -178.7(7) .
C35 C31 C32 Ir4 60.7(5) .
C35 C31 C32 C33 1.5(8) .
C35 C31 C32 C37 -179.1(6) .
C36 C31 C32 Ir4 -122.1(8) .
C36 C31 C32 C33 178.7(7) .
C36 C31 C32 C37 -1.9(12) .
C36 C31 C35 Ir4 121.3(8) .
C36 C31 C35 C34 -177.9(7) .
C36 C31 C35 C40 0.4(13) .
C37 C32 C33 Ir4 -119.6(7) .
C37 C32 C33 C34 178.8(7) .
C37 C32 C33 C38 5.3(11) .
C38 C33 C34 Ir4 -124.2(7) .
C38 C33 C34 C35 174.8(7) .
C38 C33 C34 C39 -3.3(12) .
C39 C34 C35 Ir4 -121.1(8) .
C39 C34 C35 C31 177.7(8) .
C39 C34 C35 C40 -0.5(13) .

loop_
_smtbx_masks_void_nr
_smtbx_masks_void_average_x
_smtbx_masks_void_average_y
_smtbx_masks_void_average_z
_smtbx_masks_void_volume
_smtbx_masks_void_count_electrons
1 0.000 -0.544 0.500 683.2 152.2
2 0.000 -0.679 0.000 683.2 152.2
3 0.500 -0.584 0.000 683.2 152.2
4 0.500 -0.247 0.500 683.2 152.2
